data_9014729
loop_
_publ_author_name
'Alvaro, M.'
'Angel, R. J.'
'Camara, F.'

_publ_section_title
;
 High-pressure behavior of zoisite
 Note: P = 1.144 GPa
;
_journal_name_full 'American Mineralogist'
_journal_page_first 1165
_journal_page_last 1176
_journal_paper_doi 10.2138/am.2012.4014
_journal_volume 97
_journal_year 2012
_chemical_compound_source 'Merelani Hills, Tanzania'
_chemical_formula_sum 'Al3 Ca2 H O13 Si3'
_chemical_name_mineral Zoisite
_space_group_IT_number 62
_symmetry_space_group_name_Hall '-P 2ac 2n'
_symmetry_space_group_name_H-M 'P n m a'
_cell_angle_alpha 90
_cell_angle_beta 90
_cell_angle_gamma 90
_cell_formula_units_Z 4
_cell_length_a 16.1760
_cell_length_b 5.5342
_cell_length_c 10.0007
_cell_volume 895.275
_database_code_amcsd 0019073
_exptl_crystal_density_diffrn 3.371
_cod_original_formula_sum 'Si3 Al3 Ca2 O13 H'
_cod_database_code 9014729

loop_
_space_group_symop_operation_xyz
x,y,z
x,1/2-y,z
-x,1/2+y,-z
1/2-x,1/2+y,1/2+z
1/2+x,1/2-y,1/2-z
1/2+x,y,1/2-z
1/2-x,-y,1/2+z
-x,-y,-z

loop_
_atom_site_label
_atom_site_fract_x
_atom_site_fract_y
_atom_site_fract_z
_atom_site_U_iso_or_equiv
_atom_site_type_symbol
_atom_site_attached_hydrogens
Si1 0.41099 0.75000 0.28210 0.00600 Si 0
Si2 0.08098 0.25000 0.10590 0.00650 Si 0
Si3 0.16030 0.25000 0.43490 0.00610 Si 0
Al12 0.24938 0.99780 0.18950 0.00590 Al 0
Al3 0.10568 0.75000 0.30000 0.00680 Al 0
Ca1 0.36624 0.25000 0.43700 0.00990 Ca 0
Ca2 0.45266 0.25000 0.11390 0.00840 Ca 0
O1 0.13020 0.99690 0.14650 0.00890 O 0
O2 0.10130 0.01390 0.42970 0.00970 O 0
O3 0.35880 0.99130 0.24430 0.00680 O 0
O4 0.21830 0.75000 0.30110 0.00830 O 0
O5 0.22740 0.25000 0.31150 0.00570 O 0
O6 0.27140 0.75000 0.05960 0.00640 O 0
O7 0.99090 0.25000 0.16530 0.00910 O 0
O8 0.99670 0.75000 0.29650 0.00940 O 0
O9 0.42000 0.75000 0.44460 0.02050 O 0
O-H10 0.26680 0.25000 0.07250 0.01010 O 1

loop_
_cod_changelog_entry_id
_cod_changelog_entry_author
_cod_changelog_entry_date
_cod_changelog_entry_text
1
;cod-tools version 3.8.0
Id: cif_guess_AMCSD_atom_types 9574 2023-05-10 09:00:05Z saulius
;
2023-05-10T18:55:27+03:00
;Derived atom types and hydrogen counts
from atom names that follow the AMCSD naming convention
(Wat == water, O-H == hydroxyl).
;

loop_
_cod_related_entry_id
_cod_related_entry_database
_cod_related_entry_code
1 AMCSD 0019073
